data_7720881
loop_
_publ_author_name
'Nguyen, Manh Linh'
'Strunskus, Thomas'
'N&#xe4;ther, Christian'
'Krahmer, Jan'
'Tuczek, Felix'

_publ_section_title
;
 Synthesis of a rhenium(VII) trioxo complex supported by a triphyrin
 ligand: oxygenation chemistry and deposition on Au(111).
;
_journal_issue 17
_journal_name_full 'Dalton transactions (Cambridge, England : 2003)'
_journal_page_first 6944
_journal_page_last 6953
_journal_paper_doi 10.1039/d6dt00370b
_journal_volume 55
_journal_year 2026
_chemical_formula_moiety 'C26 H30 N3 O3 Re'
_chemical_formula_sum 'C26 H30 N3 O3 Re'
_chemical_formula_weight 618.73
_space_group_crystal_system monoclinic
_space_group_IT_number 15
_space_group_name_Hall '-C 2yc'
_space_group_name_H-M_alt 'C 1 2/c 1'
_atom_sites_solution_hydrogens geom
_atom_sites_solution_primary dual
_audit_creation_date 2022-06-21
_audit_creation_method
;
Olex2 1.3-ac4
(compiled 2020.11.27 svn.r5f609507 for Rigaku Oxford Diffraction, GUI svn.r6214)
;
_audit_update_record
;
2026-02-10 deposited with the CCDC.	2026-04-14 downloaded from the CCDC.
;
_cell_angle_alpha 90
_cell_angle_beta 108.1324(14)
_cell_angle_gamma 90
_cell_formula_units_Z 8
_cell_length_a 21.2187(3)
_cell_length_b 11.70587(14)
_cell_length_c 24.6546(3)
_cell_measurement_reflns_used 39219
_cell_measurement_temperature 100.00(10)
_cell_measurement_theta_max 77.3210
_cell_measurement_theta_min 3.7430
_cell_volume 5819.68(14)
_computing_cell_refinement 'CrysAlisPro 1.171.42.58a (Rigaku OD, 2022)'
_computing_data_collection 'CrysAlisPro 1.171.42.58a (Rigaku OD, 2022)'
_computing_data_reduction 'CrysAlisPro 1.171.42.58a (Rigaku OD, 2022)'
_computing_molecular_graphics 'Olex2 1.3-ac4 (Dolomanov et al., 2009)'
_computing_publication_material 'Olex2 1.3-ac4 (Dolomanov et al., 2009)'
_computing_structure_refinement 'SHELXL 2016/6 (Sheldrick, 2015)'
_computing_structure_solution 'SHELXT  (Sheldrick, 2015)'
_diffrn_ambient_environment N~2~
_diffrn_ambient_temperature 100.00(10)
_diffrn_detector 'Hybrid Pixel Array Detector'
_diffrn_detector_area_resol_mean 10.0000
_diffrn_detector_type HyPix
_diffrn_measured_fraction_theta_full 1.000
_diffrn_measured_fraction_theta_max 0.986
_diffrn_measurement_details
;
List of Runs (angles in degrees, time in seconds):

  # Type    Start    End  Width  t~exp~   \w     \q     \k     \f   Frames
#--------------------------------------------------------------------------
  1  \w      6.00  37.00   0.50    5.00    --  -42.93  24.00 130.00   62
  2  \w   -122.00 -29.00   0.50    5.00    --  -42.93 -24.00 -33.00  186
  3  \w     30.00 122.00   0.50    5.00    --   42.93  24.00 130.00  184
  4  \w   -159.00 -78.00   0.50   15.00    --  -91.75 -24.00 -33.00  162
  5  \w    100.00 159.00   0.50   15.00    --  113.25  24.00 130.00  118
  6  \w    -19.00  34.00   0.50    5.00    --  -42.93  38.00 -90.00  106
  7  \w    -19.00  34.00   0.50    5.00    --  -42.93  38.00 150.00  106
  8  \w     34.00  91.00   0.50    5.00    --   42.93-125.00 -30.00  114
  9  \w    -51.00 -17.00   0.50   15.00    --  -91.75  61.00  90.00   68
 10  \w    -67.00 -17.00   0.50   15.00    --  -91.75  77.00 -90.00  100
 11  \w     40.00 101.00   0.50   15.00    --  113.25-125.00   0.00  122
 12  \w     98.00 136.00   0.50   15.00    --  113.25  15.00 -60.00   76
 13  \w     98.00 136.00   0.50   15.00    --  113.25  15.00 -90.00   76
 14  \w     98.00 136.00   0.50   15.00    --  113.25  15.00  30.00   76
 15  \w     40.00  75.00   0.50   15.00    --  113.25 -77.00 120.00   70
 16  \w    124.00 178.00   0.50   15.00    --  113.25  77.00-150.00  108
 17  \w     40.00  92.00   0.50   15.00    --  113.25 -95.00-150.00  104
 18  \w     40.00  75.00   0.50   15.00    --  113.25 -77.00 150.00   70
 19  \w     40.00  92.00   0.50   15.00    --  113.25 -95.00 -90.00  104
 20  \w     40.00 101.00   0.50   15.00    --  113.25-125.00 -90.00  122
 21  \w    124.00 178.00   0.50   15.00    --  113.25  77.00-180.00  108
 22  \w    124.00 178.00   0.50   15.00    --  113.25  77.00 -60.00  108
 23  \w     40.00  75.00   0.50   15.00    --  113.25 -77.00  60.00   70
 24  \w     40.00  92.00   0.50   15.00    --  113.25 -95.00 120.00  104
 25  \w     40.00  75.00   0.50   15.00    --  113.25 -77.00   0.00   70
 26  \w     40.00  92.00   0.50   15.00    --  113.25 -95.00-180.00  104
 27  \w     40.00  75.00   0.50   15.00    --  113.25 -77.00-120.00   70
 28  \w    100.00 166.00   0.50   15.00    --  113.25  30.00 -60.00  132
 29  \w    112.00 178.00   0.50   15.00    --  113.25 125.00   0.00  132
 30  \w     98.00 136.00   0.50   15.00    --  113.25  15.00  60.00   76
 31  \w    112.00 178.00   0.50   15.00    --  113.25 125.00 -60.00  132
 32  \w     98.00 136.00   0.50   15.00    --  113.25  15.00 120.00   76
 33  \w     40.00  92.00   0.50   15.00    --  113.25 -95.00  30.00  104
 34  \w     40.00  92.00   0.50   15.00    --  113.25 -95.00   0.00  104
 35  \w   -120.00 -28.00   0.50    5.00    --  -42.93 -38.00-120.00  184
 36  \w    -19.00  34.00   0.50    5.00    --  -42.93  38.00   0.00  106
 37  \w   -120.00 -28.00   0.50    5.00    --  -42.93 -38.00-180.00  184
 38  \w     30.00 120.00   0.50    5.00    --   42.93  38.00-180.00  180
 39  \w     18.00  77.00   0.50    5.00    --   42.93 -99.00 150.00  118
 40  \w   -167.00 -78.00   0.50   15.00    --  -91.75 -45.00-120.00  178
 41  \w   -167.00 -78.00   0.50   15.00    --  -91.75 -45.00 -60.00  178
 42  \w   -167.00 -78.00   0.50   15.00    --  -91.75 -45.00  60.00  178
 43  \w   -167.00 -78.00   0.50   15.00    --  -91.75 -45.00 -30.00  178
 44  \w   -167.00 -78.00   0.50   15.00    --  -91.75 -45.00-180.00  178
 45  \w   -167.00 -78.00   0.50   15.00    --  -91.75 -45.00 150.00  178
 46  \w   -167.00 -78.00   0.50   15.00    --  -91.75 -45.00-150.00  178
 47  \w   -167.00 -78.00   0.50   15.00    --  -91.75 -45.00  30.00  178
 48  \w     40.00 101.00   0.50   15.00    --  113.25-125.00 150.00  122
 49  \w     98.00 136.00   0.50   15.00    --  113.25  15.00  90.00   76
 50  \w     98.00 136.00   0.50   15.00    --  113.25  15.00-150.00   76
 51  \w    124.00 178.00   0.50   15.00    --  113.25  77.00  60.00  108
 52  \w    124.00 178.00   0.50   15.00    --  113.25  77.00 120.00  108
 53  \w    100.00 178.00   0.50   15.00    --  113.25  45.00   0.00  156
 54  \w     98.00 136.00   0.50   15.00    --  113.25  15.00-120.00   76
 55  \w     40.00  92.00   0.50   15.00    --  113.25 -95.00  60.00  104
 56  \w     98.00 136.00   0.50   15.00    --  113.25  15.00-180.00   76
;
_diffrn_measurement_device 'four-circle diffractometer'
_diffrn_measurement_device_type 'XtaLAB Synergy, Dualflex, HyPix'
_diffrn_measurement_method '\w scans'
_diffrn_orient_matrix_type 'CrysAlisPro convention (1999,Acta A55,543-557)'
_diffrn_orient_matrix_UB_11 -0.0636230000
_diffrn_orient_matrix_UB_12 -0.0271021000
_diffrn_orient_matrix_UB_13 0.0150619000
_diffrn_orient_matrix_UB_21 0.0421838000
_diffrn_orient_matrix_UB_22 -0.0308568000
_diffrn_orient_matrix_UB_23 0.0612992000
_diffrn_orient_matrix_UB_31 -0.0034460000
_diffrn_orient_matrix_UB_32 0.1249506000
_diffrn_orient_matrix_UB_33 0.0184191000
_diffrn_radiation_monochromator mirror
_diffrn_radiation_probe x-ray
_diffrn_radiation_type 'Cu K\a'
_diffrn_radiation_wavelength 1.54184
_diffrn_reflns_av_R_equivalents 0.0445
_diffrn_reflns_av_unetI/netI 0.0150
_diffrn_reflns_Laue_measured_fraction_full 1.000
_diffrn_reflns_Laue_measured_fraction_max 0.986
_diffrn_reflns_limit_h_max 26
_diffrn_reflns_limit_h_min -26
_diffrn_reflns_limit_k_max 14
_diffrn_reflns_limit_k_min -12
_diffrn_reflns_limit_l_max 31
_diffrn_reflns_limit_l_min -30
_diffrn_reflns_number 52207
_diffrn_reflns_point_group_measured_fraction_full 1.000
_diffrn_reflns_point_group_measured_fraction_max 0.986
_diffrn_reflns_theta_full 67.684
_diffrn_reflns_theta_max 77.693
_diffrn_reflns_theta_min 3.773
_diffrn_source 'micro-focus sealed X-ray tube'
_diffrn_source_type 'PhotonJet (Cu) X-ray Source'
_exptl_absorpt_coefficient_mu 8.384
_exptl_absorpt_correction_T_max 1.00000
_exptl_absorpt_correction_T_min 0.52006
_exptl_absorpt_correction_type multi-scan
_exptl_absorpt_process_details
;
CrysAlisPro 1.171.42.58a (Rigaku Oxford Diffraction, 2022)
Empirical absorption correction using spherical harmonics,
implemented in SCALE3 ABSPACK scaling algorithm.
;
_exptl_crystal_colour red
_exptl_crystal_colour_primary red
_exptl_crystal_density_diffrn 1.412
_exptl_crystal_description plate
_exptl_crystal_F_000 2448
_exptl_crystal_size_max 0.2
_exptl_crystal_size_mid 0.16
_exptl_crystal_size_min 0.02
_refine_diff_density_max 0.627
_refine_diff_density_min -1.560
_refine_diff_density_rms 0.093
_refine_ls_extinction_method none
_refine_ls_goodness_of_fit_ref 1.065
_refine_ls_hydrogen_treatment constr
_refine_ls_matrix_type full
_refine_ls_number_parameters 304
_refine_ls_number_reflns 6122
_refine_ls_number_restraints 0
_refine_ls_restrained_S_all 1.065
_refine_ls_R_factor_all 0.0302
_refine_ls_R_factor_gt 0.0290
_refine_ls_shift/su_max 0.001
_refine_ls_shift/su_mean 0.000
_refine_ls_structure_factor_coef Fsqd
_refine_ls_weighting_details 'w=1/[\s^2^(Fo^2^)+(0.0307P)^2^+29.3739P] where P=(Fo^2^+2Fc^2^)/3'
_refine_ls_weighting_scheme calc
_refine_ls_wR_factor_gt 0.0716
_refine_ls_wR_factor_ref 0.0728
_reflns_Friedel_coverage 0.000
_reflns_number_gt 5860
_reflns_number_total 6122
_reflns_threshold_expression 'I > 2\s(I)'
_cod_data_source_file d6dt00370b2.cif
_cod_data_source_block felix248
_cod_depositor_comments 'Adding full bibliography for 7720880--7720882.cif.'
_cod_original_cell_volume 5819.70(14)
_cod_database_code 7720881
_shelx_shelxl_version_number 2016/6
_chemical_oxdiff_formula C26H30N3O3Re
_chemical_oxdiff_usercomment 'Nguyen MLN91'
_shelx_space_group_comment
;
The symmetry employed for this shelxl refinement is uniquely defined
by the following loop, which should always be used as a source of
symmetry information in preference to the above space-group names.
They are only intended as comments.
;
_reflns_odcompleteness_completeness 99.71
_reflns_odcompleteness_iscentric 1
_reflns_odcompleteness_theta 74.33
_olex2_refinement_description
;
1. Fixed Uiso
 At 1.2 times of:
  All C(H) groups, All C(H,H) groups
 At 1.5 times of:
  All C(H,H,H) groups
2.a Secondary CH2 refined with riding coordinates:
 C17(H17A,H17B), C19(H19A,H19B), C21(H21A,H21B), C26(H26A,H26B)
2.b Aromatic/amide H refined with riding coordinates:
 C31(H31), C10(H10), C11(H11), C16(H16)
2.c Idealised Me refined as rotating group:
 C18(H18A,H18B,H18C), C20(H20A,H20B,H20C), C22(H22A,H22B,H22C), C23(H23A,H23B,
 H23C), C24(H24A,H24B,H24C), C25(H25A,H25B,H25C)
;
_smtbx_masks_void_probe_radius 1.2
_smtbx_masks_void_truncation_radius 1.2
_olex2_submission_special_instructions 'No special instructions were received'
_oxdiff_exptl_absorpt_empirical_details
;
Empirical correction (ABSPACK) includes:
- Absorption correction using spherical harmonics
- Frame scaling
;
_oxdiff_exptl_absorpt_empirical_full_max 1.861
_oxdiff_exptl_absorpt_empirical_full_min 0.632

loop_
_space_group_symop_operation_xyz
'x, y, z'
'-x, y, -z+1/2'
'x+1/2, y+1/2, z'
'-x+1/2, y+1/2, -z+1/2'
'-x, -y, -z'
'x, -y, z-1/2'
'-x+1/2, -y+1/2, -z'
'x+1/2, -y+1/2, z-1/2'

loop_
_atom_site_label
_atom_site_type_symbol
_atom_site_fract_x
_atom_site_fract_y
_atom_site_fract_z
_atom_site_U_iso_or_equiv
_atom_site_adp_type
_atom_site_occupancy
_atom_site_site_symmetry_order
_atom_site_calc_flag
_atom_site_refinement_flags_posn
_atom_site_refinement_flags_adp
_atom_site_refinement_flags_occupancy
_atom_site_disorder_assembly
_atom_site_disorder_group
Re1 Re 0.28169(2) 0.63103(2) 0.36064(2) 0.02851(6) Uani 1 1 d . . . . .
O1 O 0.32120(13) 0.6620(2) 0.43158(11) 0.0363(5) Uani 1 1 d . . . . .
O2 O 0.29817(13) 0.4886(2) 0.35331(10) 0.0362(5) Uani 1 1 d . . . . .
O3 O 0.32765(13) 0.7022(2) 0.32493(10) 0.0372(5) Uani 1 1 d . . . . .
N1 N 0.22173(14) 0.7825(2) 0.35477(11) 0.0280(5) Uani 1 1 d . . . . .
N2 N 0.19521(14) 0.5799(2) 0.38502(11) 0.0287(5) Uani 1 1 d . . . . .
N3 N 0.20233(15) 0.6206(2) 0.27931(11) 0.0297(6) Uani 1 1 d . . . . .
C1 C 0.20778(18) 0.8588(3) 0.31130(15) 0.0312(7) Uani 1 1 d . . . . .
C2 C 0.18589(17) 0.9650(3) 0.32987(14) 0.0332(7) Uani 1 1 d . . . . .
C3 C 0.18187(18) 0.9449(3) 0.38368(15) 0.0335(7) Uani 1 1 d . . . . .
C32 C 0.20176(17) 0.8268(3) 0.39783(14) 0.0306(7) Uani 1 1 d . . . . .
C31 C 0.18701(18) 0.7542(3) 0.43735(14) 0.0336(7) Uani 1 1 d . . . . .
H31 H 0.182586 0.785548 0.471512 0.040 Uiso 1 1 calc R U . . .
C6 C 0.17860(17) 0.6360(3) 0.42778(14) 0.0310(7) Uani 1 1 d . . . . .
C7 C 0.14197(18) 0.5588(3) 0.45254(14) 0.0337(7) Uani 1 1 d . . . . .
C8 C 0.13396(19) 0.4597(3) 0.42220(14) 0.0351(7) Uani 1 1 d . . . . .
C9 C 0.16626(18) 0.4760(3) 0.37817(15) 0.0335(7) Uani 1 1 d . . . . .
C10 C 0.15939(19) 0.4008(3) 0.33217(15) 0.0363(7) Uani 1 1 d . . . . .
H10 H 0.150709 0.323714 0.339557 0.044 Uiso 1 1 calc R U . . .
C11 C 0.16320(19) 0.4207(3) 0.27765(15) 0.0365(7) Uani 1 1 d . . . . .
H11 H 0.157722 0.354948 0.254073 0.044 Uiso 1 1 calc R U . . .
C12 C 0.17389(18) 0.5231(3) 0.25204(14) 0.0320(7) Uani 1 1 d . . . . .
C13 C 0.14667(19) 0.5460(3) 0.19113(14) 0.0359(7) Uani 1 1 d . . . . .
C14 C 0.1566(2) 0.6597(3) 0.18364(15) 0.0376(8) Uani 1 1 d . . . . .
C15 C 0.19027(17) 0.7071(3) 0.23970(14) 0.0323(7) Uani 1 1 d . . . . .
C16 C 0.19857(18) 0.8222(3) 0.25502(14) 0.0329(7) Uani 1 1 d . . . . .
H16 H 0.197970 0.877397 0.226625 0.039 Uiso 1 1 calc R U . . .
C17 C 0.16531(19) 1.0690(3) 0.29318(15) 0.0376(8) Uani 1 1 d . . . . .
H17A H 0.188391 1.069121 0.263922 0.045 Uiso 1 1 calc R U . . .
H17B H 0.179692 1.137876 0.317172 0.045 Uiso 1 1 calc R U . . .
C18 C 0.0907(2) 1.0763(4) 0.2634(2) 0.0572(11) Uani 1 1 d . . . . .
H18A H 0.076085 1.009096 0.238981 0.086 Uiso 1 1 calc R U . . .
H18B H 0.080632 1.145582 0.239901 0.086 Uiso 1 1 calc R U . . .
H18C H 0.067468 1.078953 0.292022 0.086 Uiso 1 1 calc R U . . .
C19 C 0.1535(2) 1.0219(3) 0.41853(17) 0.0454(9) Uani 1 1 d . . . . .
H19A H 0.114341 0.983958 0.424194 0.054 Uiso 1 1 calc R U . . .
H19B H 0.137856 1.092752 0.396507 0.054 Uiso 1 1 calc R U . . .
C20 C 0.2000(2) 1.0541(4) 0.47571(18) 0.0538(11) Uani 1 1 d . . . . .
H20A H 0.214760 0.985024 0.498567 0.081 Uiso 1 1 calc R U . . .
H20B H 0.177124 1.104542 0.495241 0.081 Uiso 1 1 calc R U . . .
H20C H 0.238458 1.093915 0.470786 0.081 Uiso 1 1 calc R U . . .
C21 C 0.1165(2) 0.5867(3) 0.50126(15) 0.0397(8) Uani 1 1 d . . . . .
H21A H 0.147225 0.641368 0.526982 0.048 Uiso 1 1 calc R U . . .
H21B H 0.116112 0.516079 0.523267 0.048 Uiso 1 1 calc R U . . .
C22 C 0.0471(3) 0.6378(4) 0.4823(2) 0.0604(12) Uani 1 1 d . . . . .
H22A H 0.015990 0.582997 0.457890 0.091 Uiso 1 1 calc R U . . .
H22B H 0.047100 0.708253 0.460833 0.091 Uiso 1 1 calc R U . . .
H22C H 0.033394 0.654955 0.515876 0.091 Uiso 1 1 calc R U . . .
C23 C 0.0971(2) 0.3546(3) 0.42874(18) 0.0470(9) Uani 1 1 d . . . . .
H23A H 0.058736 0.344021 0.394556 0.071 Uiso 1 1 calc R U . . .
H23B H 0.081828 0.362570 0.462214 0.071 Uiso 1 1 calc R U . . .
H23C H 0.126427 0.288117 0.433748 0.071 Uiso 1 1 calc R U . . .
C24 C 0.1090(2) 0.4619(4) 0.14713(16) 0.0474(9) Uani 1 1 d . . . . .
H24A H 0.138481 0.399124 0.144516 0.071 Uiso 1 1 calc R U . . .
H24B H 0.092309 0.500080 0.110023 0.071 Uiso 1 1 calc R U . . .
H24C H 0.071671 0.431603 0.158080 0.071 Uiso 1 1 calc R U . . .
C25 C 0.1841(3) 0.7183(4) 0.09624(18) 0.0535(11) Uani 1 1 d . . . . .
H25A H 0.165687 0.754929 0.058883 0.080 Uiso 1 1 calc R U . . .
H25B H 0.193601 0.637904 0.090953 0.080 Uiso 1 1 calc R U . . .
H25C H 0.225206 0.757217 0.117747 0.080 Uiso 1 1 calc R U . . .
C26 C 0.1343(2) 0.7261(3) 0.12902(15) 0.0446(9) Uani 1 1 d . . . . .
H26A H 0.128214 0.807171 0.137649 0.053 Uiso 1 1 calc R U . . .
H26B H 0.090961 0.696252 0.104946 0.053 Uiso 1 1 calc R U . . .

loop_
_atom_site_aniso_label
_atom_site_aniso_U_11
_atom_site_aniso_U_22
_atom_site_aniso_U_33
_atom_site_aniso_U_23
_atom_site_aniso_U_13
_atom_site_aniso_U_12
Re1 0.04177(9) 0.02442(8) 0.02346(8) -0.00181(5) 0.01612(6) 0.00224(5)
O1 0.0460(13) 0.0315(12) 0.0352(13) -0.0026(10) 0.0181(11) 0.0033(10)
O2 0.0467(13) 0.0365(13) 0.0286(11) -0.0021(10) 0.0164(10) 0.0013(11)
O3 0.0463(13) 0.0365(13) 0.0346(12) -0.0039(10) 0.0210(11) -0.0003(11)
N1 0.0412(14) 0.0216(12) 0.0259(13) -0.0005(10) 0.0172(11) 0.0012(11)
N2 0.0393(14) 0.0253(13) 0.0264(13) 0.0005(10) 0.0173(11) -0.0004(11)
N3 0.0437(15) 0.0257(13) 0.0222(13) 0.0021(10) 0.0141(11) 0.0020(11)
C1 0.0430(18) 0.0244(15) 0.0305(16) 0.0018(12) 0.0179(14) -0.0026(13)
C2 0.0415(18) 0.0302(17) 0.0307(16) -0.0003(13) 0.0153(14) 0.0004(14)
C3 0.0447(18) 0.0280(16) 0.0324(17) -0.0004(13) 0.0185(14) 0.0024(14)
C32 0.0410(17) 0.0261(16) 0.0291(15) -0.0046(13) 0.0173(13) 0.0029(13)
C31 0.0449(18) 0.0334(18) 0.0253(15) 0.0009(13) 0.0150(14) 0.0050(14)
C6 0.0399(17) 0.0344(17) 0.0242(15) 0.0007(12) 0.0178(13) 0.0044(13)
C7 0.0443(18) 0.0315(17) 0.0294(16) 0.0041(13) 0.0175(14) 0.0048(14)
C8 0.0491(19) 0.0327(18) 0.0272(16) 0.0039(13) 0.0173(14) 0.0013(15)
C9 0.0448(18) 0.0260(16) 0.0315(16) 0.0043(13) 0.0144(14) 0.0034(14)
C10 0.052(2) 0.0262(16) 0.0333(17) 0.0000(14) 0.0173(15) -0.0015(15)
C11 0.052(2) 0.0279(17) 0.0301(17) -0.0020(13) 0.0138(15) 0.0036(15)
C12 0.0436(18) 0.0295(16) 0.0253(15) -0.0010(13) 0.0141(13) 0.0019(14)
C13 0.050(2) 0.0336(18) 0.0274(16) -0.0021(14) 0.0169(15) 0.0012(15)
C14 0.055(2) 0.0350(18) 0.0251(16) 0.0002(14) 0.0161(15) 0.0020(16)
C15 0.0429(18) 0.0314(17) 0.0268(15) 0.0018(13) 0.0166(14) 0.0003(14)
C16 0.0466(19) 0.0296(17) 0.0269(15) 0.0024(13) 0.0180(14) -0.0008(14)
C17 0.052(2) 0.0278(17) 0.0352(18) 0.0027(14) 0.0174(16) 0.0021(15)
C18 0.056(2) 0.051(3) 0.064(3) 0.021(2) 0.017(2) 0.003(2)
C19 0.069(3) 0.0326(19) 0.041(2) -0.0006(16) 0.0266(19) 0.0119(18)
C20 0.078(3) 0.046(2) 0.041(2) -0.0064(18) 0.023(2) 0.011(2)
C21 0.055(2) 0.040(2) 0.0318(17) -0.0012(15) 0.0244(16) -0.0031(17)
C22 0.068(3) 0.059(3) 0.067(3) -0.001(2) 0.040(3) 0.005(2)
C23 0.069(3) 0.038(2) 0.042(2) 0.0018(16) 0.028(2) -0.0065(19)
C24 0.070(3) 0.040(2) 0.0297(18) -0.0036(16) 0.0119(18) -0.0022(19)
C25 0.083(3) 0.046(2) 0.036(2) 0.0029(17) 0.025(2) -0.006(2)
C26 0.067(3) 0.038(2) 0.0270(17) 0.0037(15) 0.0125(17) -0.0024(18)

loop_
_atom_type_symbol
_atom_type_description
_atom_type_scat_dispersion_real
_atom_type_scat_dispersion_imag
_atom_type_scat_source
C C 0.0181 0.0091 'International Tables Vol C Tables 4.2.6.8 and 6.1.1.4'
H H 0.0000 0.0000 'International Tables Vol C Tables 4.2.6.8 and 6.1.1.4'
N N 0.0311 0.0180 'International Tables Vol C Tables 4.2.6.8 and 6.1.1.4'
O O 0.0492 0.0322 'International Tables Vol C Tables 4.2.6.8 and 6.1.1.4'
Re Re -5.2083 5.8923 'International Tables Vol C Tables 4.2.6.8 and 6.1.1.4'

loop_
_geom_angle_atom_site_label_1
_geom_angle_atom_site_label_2
_geom_angle_atom_site_label_3
_geom_angle
_geom_angle_site_symmetry_1
_geom_angle_site_symmetry_3
_geom_angle_publ_flag
O1 Re1 N1 89.17(11) . . ?
O1 Re1 N2 87.91(11) . . ?
O1 Re1 N3 159.13(11) . . ?
O2 Re1 O1 105.01(11) . . ?
O2 Re1 N1 157.03(11) . . ?
O2 Re1 N2 88.80(11) . . ?
O2 Re1 N3 88.47(11) . . ?
O3 Re1 O1 104.06(12) . . ?
O3 Re1 O2 104.42(12) . . ?
O3 Re1 N1 89.08(11) . . ?
O3 Re1 N2 158.85(11) . . ?
O3 Re1 N3 87.43(11) . . ?
N1 Re1 N2 73.49(10) . . ?
N1 Re1 N3 73.42(10) . . ?
N3 Re1 N2 76.33(10) . . ?
C1 N1 Re1 125.0(2) . . ?
C1 N1 C32 108.7(3) . . ?
C32 N1 Re1 125.5(2) . . ?
C6 N2 Re1 121.1(2) . . ?
C9 N2 Re1 127.0(2) . . ?
C9 N2 C6 108.1(3) . . ?
C12 N3 Re1 126.5(2) . . ?
C12 N3 C15 108.0(3) . . ?
C15 N3 Re1 122.1(2) . . ?
N1 C1 C2 109.1(3) . . ?
N1 C1 C16 120.5(3) . . ?
C16 C1 C2 127.8(3) . . ?
C1 C2 C17 124.6(3) . . ?
C3 C2 C1 106.3(3) . . ?
C3 C2 C17 128.8(3) . . ?
C2 C3 C32 107.0(3) . . ?
C2 C3 C19 127.5(3) . . ?
C32 C3 C19 125.0(3) . . ?
N1 C32 C3 108.2(3) . . ?
N1 C32 C31 120.1(3) . . ?
C31 C32 C3 129.3(3) . . ?
C32 C31 H31 119.2 . . ?
C32 C31 C6 121.7(3) . . ?
C6 C31 H31 119.2 . . ?
N2 C6 C31 123.3(3) . . ?
N2 C6 C7 108.9(3) . . ?
C31 C6 C7 127.0(3) . . ?
C6 C7 C21 125.3(3) . . ?
C8 C7 C6 107.0(3) . . ?
C8 C7 C21 127.7(3) . . ?
C7 C8 C9 106.8(3) . . ?
C7 C8 C23 128.5(3) . . ?
C9 C8 C23 124.7(3) . . ?
N2 C9 C8 108.9(3) . . ?
N2 C9 C10 126.4(3) . . ?
C10 C9 C8 124.1(3) . . ?
C9 C10 H10 114.7 . . ?
C11 C10 C9 130.7(3) . . ?
C11 C10 H10 114.7 . . ?
C10 C11 H11 115.0 . . ?
C10 C11 C12 130.0(3) . . ?
C12 C11 H11 115.0 . . ?
N3 C12 C11 126.8(3) . . ?
N3 C12 C13 109.1(3) . . ?
C11 C12 C13 123.5(3) . . ?
C12 C13 C24 125.3(3) . . ?
C14 C13 C12 106.8(3) . . ?
C14 C13 C24 127.6(3) . . ?
C13 C14 C15 107.1(3) . . ?
C13 C14 C26 127.4(3) . . ?
C15 C14 C26 125.5(3) . . ?
N3 C15 C14 108.8(3) . . ?
N3 C15 C16 122.6(3) . . ?
C16 C15 C14 127.5(3) . . ?
C1 C16 H16 119.1 . . ?
C15 C16 C1 121.9(3) . . ?
C15 C16 H16 119.1 . . ?
C2 C17 H17A 108.9 . . ?
C2 C17 H17B 108.9 . . ?
C2 C17 C18 113.6(3) . . ?
H17A C17 H17B 107.7 . . ?
C18 C17 H17A 108.9 . . ?
C18 C17 H17B 108.9 . . ?
C17 C18 H18A 109.5 . . ?
C17 C18 H18B 109.5 . . ?
C17 C18 H18C 109.5 . . ?
H18A C18 H18B 109.5 . . ?
H18A C18 H18C 109.5 . . ?
H18B C18 H18C 109.5 . . ?
C3 C19 H19A 108.4 . . ?
C3 C19 H19B 108.4 . . ?
C3 C19 C20 115.4(4) . . ?
H19A C19 H19B 107.5 . . ?
C20 C19 H19A 108.4 . . ?
C20 C19 H19B 108.4 . . ?
C19 C20 H20A 109.5 . . ?
C19 C20 H20B 109.5 . . ?
C19 C20 H20C 109.5 . . ?
H20A C20 H20B 109.5 . . ?
H20A C20 H20C 109.5 . . ?
H20B C20 H20C 109.5 . . ?
C7 C21 H21A 108.9 . . ?
C7 C21 H21B 108.9 . . ?
C7 C21 C22 113.3(3) . . ?
H21A C21 H21B 107.7 . . ?
C22 C21 H21A 108.9 . . ?
C22 C21 H21B 108.9 . . ?
C21 C22 H22A 109.5 . . ?
C21 C22 H22B 109.5 . . ?
C21 C22 H22C 109.5 . . ?
H22A C22 H22B 109.5 . . ?
H22A C22 H22C 109.5 . . ?
H22B C22 H22C 109.5 . . ?
C8 C23 H23A 109.5 . . ?
C8 C23 H23B 109.5 . . ?
C8 C23 H23C 109.5 . . ?
H23A C23 H23B 109.5 . . ?
H23A C23 H23C 109.5 . . ?
H23B C23 H23C 109.5 . . ?
C13 C24 H24A 109.5 . . ?
C13 C24 H24B 109.5 . . ?
C13 C24 H24C 109.5 . . ?
H24A C24 H24B 109.5 . . ?
H24A C24 H24C 109.5 . . ?
H24B C24 H24C 109.5 . . ?
H25A C25 H25B 109.5 . . ?
H25A C25 H25C 109.5 . . ?
H25B C25 H25C 109.5 . . ?
C26 C25 H25A 109.5 . . ?
C26 C25 H25B 109.5 . . ?
C26 C25 H25C 109.5 . . ?
C14 C26 C25 111.7(4) . . ?
C14 C26 H26A 109.3 . . ?
C14 C26 H26B 109.3 . . ?
C25 C26 H26A 109.3 . . ?
C25 C26 H26B 109.3 . . ?
H26A C26 H26B 107.9 . . ?

loop_
_geom_bond_atom_site_label_1
_geom_bond_atom_site_label_2
_geom_bond_distance
_geom_bond_site_symmetry_2
_geom_bond_publ_flag
Re1 O1 1.727(3) . ?
Re1 O2 1.724(3) . ?
Re1 O3 1.719(2) . ?
Re1 N1 2.161(3) . ?
Re1 N2 2.185(3) . ?
Re1 N3 2.184(3) . ?
N1 C1 1.355(4) . ?
N1 C32 1.363(4) . ?
N2 C6 1.377(4) . ?
N2 C9 1.349(4) . ?
N3 C12 1.366(4) . ?
N3 C15 1.374(4) . ?
C1 C2 1.450(5) . ?
C1 C16 1.407(5) . ?
C2 C3 1.376(5) . ?
C2 C17 1.499(5) . ?
C3 C32 1.456(5) . ?
C3 C19 1.495(5) . ?
C32 C31 1.400(5) . ?
C31 H31 0.9500 . ?
C31 C6 1.406(5) . ?
C6 C7 1.445(5) . ?
C7 C8 1.362(5) . ?
C7 C21 1.499(5) . ?
C8 C9 1.465(5) . ?
C8 C23 1.494(5) . ?
C9 C10 1.407(5) . ?
C10 H10 0.9500 . ?
C10 C11 1.391(5) . ?
C11 H11 0.9500 . ?
C11 C12 1.406(5) . ?
C12 C13 1.456(5) . ?
C13 C14 1.369(5) . ?
C13 C24 1.498(5) . ?
C14 C15 1.454(5) . ?
C14 C26 1.498(5) . ?
C15 C16 1.396(5) . ?
C16 H16 0.9500 . ?
C17 H17A 0.9900 . ?
C17 H17B 0.9900 . ?
C17 C18 1.526(6) . ?
C18 H18A 0.9800 . ?
C18 H18B 0.9800 . ?
C18 H18C 0.9800 . ?
C19 H19A 0.9900 . ?
C19 H19B 0.9900 . ?
C19 C20 1.495(6) . ?
C20 H20A 0.9800 . ?
C20 H20B 0.9800 . ?
C20 H20C 0.9800 . ?
C21 H21A 0.9900 . ?
C21 H21B 0.9900 . ?
C21 C22 1.523(6) . ?
C22 H22A 0.9800 . ?
C22 H22B 0.9800 . ?
C22 H22C 0.9800 . ?
C23 H23A 0.9800 . ?
C23 H23B 0.9800 . ?
C23 H23C 0.9800 . ?
C24 H24A 0.9800 . ?
C24 H24B 0.9800 . ?
C24 H24C 0.9800 . ?
C25 H25A 0.9800 . ?
C25 H25B 0.9800 . ?
C25 H25C 0.9800 . ?
C25 C26 1.520(6) . ?
C26 H26A 0.9900 . ?
C26 H26B 0.9900 . ?

loop_
_smtbx_masks_void_nr
_smtbx_masks_void_average_x
_smtbx_masks_void_average_y
_smtbx_masks_void_average_z
_smtbx_masks_void_volume
_smtbx_masks_void_count_electrons
_smtbx_masks_void_content
1 0.000 -0.737 0.474 794.9 206.2 ?
2 0.500 -0.238 -0.387 794.9 206.2 ?
